data_7060807
loop_
_publ_author_name
'Song, Yongjun'
'Ren, Hao'
'Meng, Xianwen'
'He, Lei'

_publ_section_title
;
 Cationic iridium complexes with an alkyl-linked bulky group at the
 cyclometalating ligand: synthesis, characterization, and suppression of
 phosphorescence concentration-quenching
;
_journal_issue 34
_journal_name_full 'New Journal of Chemistry'
_journal_page_first 15312
_journal_page_last 15320
_journal_paper_doi 10.1039/D1NJ02375F
_journal_volume 45
_journal_year 2021
_chemical_formula_moiety 'C64 H51 Ir N5, F6 P, C H Cl3'
_chemical_formula_sum 'C65 H52 Cl3 F6 Ir N5 P'
_chemical_formula_weight 1346.64
_space_group_crystal_system triclinic
_space_group_IT_number 2
_space_group_name_Hall '-P 1'
_space_group_name_H-M_alt 'P -1'
_atom_sites_solution_hydrogens geom
_atom_sites_solution_primary direct
_atom_sites_solution_secondary difmap
_audit_creation_date 2016-05-13
_audit_creation_method
;
Olex2 1.2
(compiled 2016.02.19 svn.r3266 for OlexSys, GUI svn.r5155)
;
_audit_update_record
;
2021-05-12 deposited with the CCDC.	2021-07-08 downloaded from the CCDC.
;
_cell_angle_alpha 70.82(3)
_cell_angle_beta 79.66(3)
_cell_angle_gamma 74.70(3)
_cell_formula_units_Z 2
_cell_length_a 12.775(3)
_cell_length_b 15.234(3)
_cell_length_c 16.485(3)
_cell_measurement_reflns_used 9683
_cell_measurement_temperature 153.1500
_cell_measurement_theta_max 27.4855
_cell_measurement_theta_min 1.4510
_cell_volume 2907.5(12)
_computing_cell_refinement 'CrystalClear (Rigaku Inc., 2008)'
_computing_data_collection 'CrystalClear (Rigaku Inc., 2008)'
_computing_data_reduction 'CrystalClear (Rigaku Inc., 2008)'
_computing_molecular_graphics 'Olex2 (Dolomanov et al., 2009)'
_computing_publication_material 'Olex2 (Dolomanov et al., 2009)'
_computing_structure_refinement 'XL (Sheldrick, 2008)'
_computing_structure_solution
;
????
;
_diffrn_ambient_temperature 153.1500
_diffrn_detector_area_resol_mean 28.5714
_diffrn_measured_fraction_theta_full 0.984
_diffrn_measured_fraction_theta_max 0.984
_diffrn_measurement_details
;
scan:
	Number of images: 360
	           Slice: -110.0000 - 70.0000
	     Image width: 0.5000
	        Exp time: 2.0000
	   Rotation axis: Omega
	           Omega: 0.0000
	             Chi: 45.0000
	             Phi: 0.0000
	             XTD: 44.8689
	          2theta: -20.2028
scan:
	Number of images: 340
	           Slice: -110.0000 - 60.0000
	     Image width: 0.5000
	        Exp time: 2.0000
	   Rotation axis: Omega
	           Omega: 0.0000
	             Chi: 45.0000
	             Phi: 270.0000
	             XTD: 44.8689
	          2theta: -20.2028
scan:
	Number of images: 120
	           Slice: -110.0000 - -50.0000
	     Image width: 0.5000
	        Exp time: 2.0000
	   Rotation axis: Omega
	           Omega: 0.0000
	             Chi: 45.0000
	             Phi: 90.0000
	             XTD: 44.8689
	          2theta: -20.2028
;
_diffrn_measurement_device
;
Saturn724+ (2x2 bin mode)
;
_diffrn_measurement_device_details
;
AFC10: Fixed Chi 2 circle
;
_diffrn_measurement_device_type 'multiwire proportional'
_diffrn_measurement_method dtprofit.ref
_diffrn_orient_matrix_type d*Trek
_diffrn_orient_matrix_UB_11 -0.0307
_diffrn_orient_matrix_UB_12 -0.0551
_diffrn_orient_matrix_UB_13 -0.0518
_diffrn_orient_matrix_UB_21 0.0681
_diffrn_orient_matrix_UB_22 0.0047
_diffrn_orient_matrix_UB_23 -0.0206
_diffrn_orient_matrix_UB_31 -0.0017
_diffrn_orient_matrix_UB_32 -0.0382
_diffrn_orient_matrix_UB_33 0.0520
_diffrn_radiation_detector CCD
_diffrn_radiation_monochromator 'Graphite Monochromator'
_diffrn_radiation_type MoK\a
_diffrn_radiation_wavelength 0.71073
_diffrn_reflns_av_R_equivalents 0.0500
_diffrn_reflns_av_unetI/netI 0.0779
_diffrn_reflns_limit_h_max 16
_diffrn_reflns_limit_h_min -12
_diffrn_reflns_limit_k_max 19
_diffrn_reflns_limit_k_min -18
_diffrn_reflns_limit_l_max 21
_diffrn_reflns_limit_l_min -21
_diffrn_reflns_number 27236
_diffrn_reflns_theta_full 27.50
_diffrn_reflns_theta_max 27.50
_diffrn_reflns_theta_min 2.44
_diffrn_source 'Rotating Anode'
_diffrn_source_current 90.0000
_diffrn_source_power 4.5000
_diffrn_source_voltage 50.0000
_exptl_absorpt_coefficient_mu 2.527
_exptl_absorpt_correction_T_max 1.0000
_exptl_absorpt_correction_T_min 0.6283
_exptl_absorpt_correction_type multi-scan
_exptl_absorpt_process_details 'CrystalClear (Rigaku Inc., 2008)'
_exptl_crystal_colour yellow
_exptl_crystal_colour_primary yellow
_exptl_crystal_density_diffrn 1.538
_exptl_crystal_density_method 'not measured'
_exptl_crystal_description block
_exptl_crystal_F_000 1348
_exptl_crystal_size_max 0.21
_exptl_crystal_size_mid 0.19
_exptl_crystal_size_min 0.12
_refine_diff_density_max 1.609
_refine_diff_density_min -2.274
_refine_diff_density_rms 0.181
_refine_ls_extinction_method none
_refine_ls_goodness_of_fit_ref 1.144
_refine_ls_hydrogen_treatment constr
_refine_ls_matrix_type full
_refine_ls_number_parameters 730
_refine_ls_number_reflns 13141
_refine_ls_number_restraints 1002
_refine_ls_restrained_S_all 1.131
_refine_ls_R_factor_all 0.0752
_refine_ls_R_factor_gt 0.0677
_refine_ls_shift/su_max 0.001
_refine_ls_shift/su_mean 0.000
_refine_ls_structure_factor_coef Fsqd
_refine_ls_weighting_details 'calc w=1/[\s^2^(Fo^2^)+(0.0781P)^2^+11.4496P] where P=(Fo^2^+2Fc^2^)/3'
_refine_ls_weighting_scheme calc
_refine_ls_wR_factor_gt 0.1667
_refine_ls_wR_factor_ref 0.1850
_reflns_number_gt 12116
_reflns_number_total 13141
_reflns_threshold_expression >2sigma(I)
_cod_data_source_file d1nj02375f2.cif
_cod_data_source_block bww16096
_cod_depositor_comments
;
The following automatic conversions were performed:

data item '_exptl_absorpt_correction_type' value 'Multi-scan' was
changed to 'multi-scan' in accordance with the
/home/data/users/saulius/crontab/automatic-downloads/rss-feeds/RSC/lib/dictionaries/cif_core.dic
dictionary named 'cif_core.dic' version 2.4.2 last updated on
2011-04-26.

Automatic conversion script
Id: cif_fix_values 7556 2019-12-06 15:28:31Z antanas 

 Adding full bibliography for 7060807.cif.
;
_cod_original_cell_volume 2907.5(10)
_cod_database_code 7060807
_diffrn_number_total 13149
_olex2_refinement_description
;
1. Fixed Uiso
 At 1.2 times of:
  All C(H) groups, All C(H,H) groups
2. Uiso/Uaniso restraints and constraints
All non-hydrogen atoms have similar U: within 2A with sigma of 0.01 and sigma
for terminal atoms of 0.02
All non-hydrogen atoms restrained to be isotropic: with sigma of 0.01 and sigma
for terminal atoms of 0.02
3.a Ternary CH refined with riding coordinates:
 C43(H43), C119(H119), C3(H3)
3.b Secondary CH2 refined with riding coordinates:
 C55(H55A,H55B), C65(H65A,H65B)
3.c Aromatic/amide H refined with riding coordinates:
 C1AA(H1AA), C16(H16), C17(H17), C32(H32), C39(H39), C44(H44), C46(H46),
 C51(H51), C53(H53), C56(H56), C70(H70), C72(H72), C73(H73), C76(H76), C80(H80),
  C83(H83), C85(H85), C88(H88), C89(H89), C90(H90), C92(H92), C94(H94),
 C103(H103), C105(H105), C112(H112), C114(H114), C117(H117), C118(H118),
 C120(H120), C125(H125), C128(H128), C130(H130), C131(H131), C133(H133),
 C137(H137), C140(H140), C142(H142), C146(H146), C148(H148), C149(H149),
 C151(H151), C153(H153), C164(H164), C170(H170), C0AA(H0AA)
;
_olex2_submission_special_instructions 'No special instructions were received'

loop_
_space_group_symop_id
_space_group_symop_operation_xyz
1 'x, y, z'
2 '-x, -y, -z'

loop_
_atom_site_label
_atom_site_type_symbol
_atom_site_fract_x
_atom_site_fract_y
_atom_site_fract_z
_atom_site_U_iso_or_equiv
_atom_site_adp_type
_atom_site_occupancy
_atom_site_calc_flag
_atom_site_disorder_assembly
_atom_site_disorder_group
_atom_site_refinement_flags_posn
_atom_site_refinement_flags_adp
Ir1 Ir -0.13370(2) 0.157337(19) 0.730250(16) 0.02791(10) Uani 1 d . . . U
N13 N -0.1762(5) 0.0750(4) 0.8531(4) 0.0292(12) Uani 1 d . . . U
N14 N -0.2071(5) 0.0934(5) 0.6600(4) 0.0373(13) Uani 1 d . . . U
N15 N -0.0661(5) 0.2403(5) 0.6179(4) 0.0337(13) Uani 1 d . . . U
N18 N -0.2963(5) 0.2423(4) 0.7161(4) 0.0330(13) Uani 1 d . . . U
N30 N -0.3561(5) 0.3254(4) 0.7313(4) 0.0341(13) Uani 1 d . . . U
C1AA C 0.3905(11) -0.5178(8) 0.9108(7) 0.071(3) Uani 1 d . . . U
H1AA H 0.4366 -0.5755 0.9401 0.085 Uiso 1 calc . . R .
C10 C -0.0723(5) 0.2153(5) 0.7996(4) 0.0281(13) Uani 1 d . . . U
C16 C -0.0548(12) -0.2579(10) 0.6879(9) 0.084(3) Uani 1 d . . . U
H16 H -0.0718 -0.2609 0.6352 0.101 Uiso 1 calc . . R .
C17 C 0.0489(11) -0.2551(9) 0.6952(9) 0.079(3) Uani 1 d . . . U
H17 H 0.1030 -0.2581 0.6478 0.095 Uiso 1 calc . . R .
C23 C 0.0887(6) 0.1135(6) 0.6537(5) 0.0337(14) Uani 1 d . . . U
C24 C 0.0150(6) 0.0733(6) 0.7223(5) 0.0335(14) Uani 1 d . . . U
C25 C 0.1610(7) -0.0690(6) 0.7618(5) 0.0358(15) Uani 1 d . . . U
C32 C -0.1559(6) 0.0321(5) 1.0030(5) 0.0350(15) Uani 1 d . . . U
H32 H -0.1280 0.0403 1.0491 0.042 Uiso 1 calc . . R .
C33 C 0.2507(6) 0.4355(5) 0.6635(4) 0.0309(13) Uani 1 d . . . U
C36 C 0.2806(6) 0.2737(5) 0.7716(5) 0.0331(14) Uani 1 d . . . U
C37 C -0.1364(6) 0.0898(5) 0.9181(4) 0.0301(13) Uani 1 d . . . U
C38 C -0.0749(6) 0.1644(5) 0.8900(4) 0.0275(13) Uani 1 d . . . U
C39 C -0.4542(6) 0.2870(6) 0.6550(5) 0.0402(17) Uani 1 d . . . U
H39 H -0.5109 0.2872 0.6247 0.048 Uiso 1 calc . . R .
C42 C 0.0437(6) 0.2095(6) 0.5986(5) 0.0338(14) Uani 1 d . . . U
C43 C 0.1963(6) 0.3576(5) 0.7240(5) 0.0323(14) Uani 1 d . . . U
H43 H 0.1654 0.3330 0.6863 0.039 Uiso 1 calc . . R .
C44 C 0.2965(7) 0.4286(5) 0.5822(5) 0.0347(15) Uani 1 d . . . U
H44 H 0.2891 0.3774 0.5644 0.042 Uiso 1 calc . . R .
C46 C 0.2592(7) 0.5131(5) 0.6877(5) 0.0365(15) Uani 1 d . . . U
H46 H 0.2259 0.5201 0.7423 0.044 Uiso 1 calc . . R .
C50 C 0.0779(9) -0.2482(7) 0.7693(7) 0.057(2) Uani 1 d . . . U
C51 C -0.0187(6) 0.2891(5) 0.7719(4) 0.0287(13) Uani 1 d . . . U
H51 H -0.0166 0.3250 0.7126 0.034 Uiso 1 calc . . R .
C53 C 0.3621(7) 0.5709(6) 0.5520(5) 0.0404(17) Uani 1 d . . . U
H53 H 0.4002 0.6169 0.5140 0.049 Uiso 1 calc . . R .
C55 C 0.2015(7) -0.1701(6) 0.8175(5) 0.0414(17) Uani 1 d . . . U
H55A H 0.1587 -0.1796 0.8749 0.050 Uiso 1 calc . . R .
H55B H 0.2787 -0.1785 0.8262 0.050 Uiso 1 calc . . R .
C56 C -0.0282(6) 0.1907(5) 0.9447(5) 0.0337(15) Uani 1 d . . . U
H56 H -0.0338 0.1584 1.0048 0.040 Uiso 1 calc . . R .
C61 C 0.0321(6) 0.3138(5) 0.8257(5) 0.0320(14) Uani 1 d . . . U
C65 C 0.0979(6) 0.3917(5) 0.7861(5) 0.0344(15) Uani 1 d . . . U
H65A H 0.1250 0.4050 0.8325 0.041 Uiso 1 calc . . R .
H65B H 0.0506 0.4512 0.7538 0.041 Uiso 1 calc . . R .
C70 C 0.0277(6) 0.2647(6) 0.9125(5) 0.0353(15) Uani 1 d . . . U
H70 H 0.0623 0.2811 0.9502 0.042 Uiso 1 calc . . R .
C72 C 0.1013(7) 0.2687(6) 0.5336(5) 0.0441(18) Uani 1 d . . . U
H72 H 0.1777 0.2480 0.5213 0.053 Uiso 1 calc . . R .
C73 C 0.2131(9) -0.4150(7) 0.8860(6) 0.052(2) Uani 1 d . . . U
H73 H 0.1360 -0.4039 0.8984 0.063 Uiso 1 calc . . R .
C76 C 0.0567(6) -0.0178(5) 0.7757(5) 0.0322(14) Uani 1 d . . . U
H76 H 0.0106 -0.0458 0.8240 0.039 Uiso 1 calc . . R .
C80 C 0.3158(7) 0.5798(5) 0.6330(5) 0.0382(16) Uani 1 d . . . U
H80 H 0.3230 0.6312 0.6505 0.046 Uiso 1 calc . . R .
C83 C 0.0484(8) 0.3563(6) 0.4878(6) 0.0472(19) Uani 1 d . . . U
H83 H 0.0882 0.3975 0.4447 0.057 Uiso 1 calc . . R .
C85 C -0.3105(9) 0.0286(8) 0.5639(7) 0.059(2) Uani 1 d . . . U
H85 H -0.3458 0.0065 0.5308 0.070 Uiso 1 calc . . R .
C88 C 0.3528(6) 0.4950(6) 0.5267(5) 0.0363(15) Uani 1 d . . . U
H88 H 0.3848 0.4888 0.4717 0.044 Uiso 1 calc . . R .
C89 C -0.3063(7) 0.3319(7) 0.8653(6) 0.0470(19) Uani 1 d . . . U
H89 H -0.3255 0.2725 0.8958 0.056 Uiso 1 calc . . R .
C90 C 0.2322(7) -0.0276(6) 0.6923(5) 0.0415(17) Uani 1 d . . . U
H90 H 0.3047 -0.0618 0.6823 0.050 Uiso 1 calc . . R .
C92 C -0.2158(7) -0.0366(6) 1.0192(5) 0.0418(17) Uani 1 d . . . U
H92 H -0.2280 -0.0764 1.0764 0.050 Uiso 1 calc . . R .
C94 C 0.3122(7) 0.1919(6) 0.7460(5) 0.0404(17) Uani 1 d . . . U
H94 H 0.2778 0.1866 0.7019 0.048 Uiso 1 calc . . R .
C96 C -0.3164(7) 0.3737(6) 0.7759(5) 0.0394(16) Uani 1 d . . . U
C99 C -0.3563(6) 0.2196(6) 0.6693(5) 0.0352(15) Uani 1 d . . . U
C103 C -0.4508(6) 0.3538(6) 0.6944(5) 0.0408(17) Uani 1 d . . . U
H103 H -0.5053 0.4098 0.6953 0.049 Uiso 1 calc . . R .
C105 C 0.1954(6) 0.0636(6) 0.6385(5) 0.0381(16) Uani 1 d . . . U
H105 H 0.2427 0.0920 0.5915 0.046 Uiso 1 calc . . R .
C107 C -0.3092(6) 0.1373(6) 0.6397(5) 0.0373(15) Uani 1 d . . . U
C112 C 0.3316(7) 0.2819(6) 0.8340(5) 0.0396(16) Uani 1 d . . . U
H112 H 0.3108 0.3383 0.8513 0.047 Uiso 1 calc . . R .
C114 C -0.1173(7) 0.3245(6) 0.5700(5) 0.0382(16) Uani 1 d . . . U
H114 H -0.1941 0.3440 0.5813 0.046 Uiso 1 calc . . R .
C117 C 0.4354(11) -0.4448(8) 0.8492(8) 0.069(3) Uani 1 d . . . U
H117 H 0.5120 -0.4550 0.8338 0.083 Uiso 1 calc . . R .
C118 C -0.0623(7) 0.3848(6) 0.5039(5) 0.0444(18) Uani 1 d . . . U
H118 H -0.1007 0.4445 0.4706 0.053 Uiso 1 calc . . R .
C119 C 0.1928(8) -0.2483(7) 0.7779(6) 0.0495(18) Uani 1 d . . . U
H119 H 0.2307 -0.2326 0.7180 0.059 Uiso 1 calc . . R .
C120 C -0.2353(6) 0.0082(6) 0.8709(5) 0.0391(16) Uani 1 d . . . U
H120 H -0.2623 -0.0002 0.8245 0.047 Uiso 1 calc . . R .
C125 C -0.3634(8) 0.1059(7) 0.5923(6) 0.0492(19) Uani 1 d . . . U
H125 H -0.4360 0.1374 0.5797 0.059 Uiso 1 calc . . R .
C128 C -0.2677(8) 0.3805(7) 0.9064(6) 0.053(2) Uani 1 d . . . U
H128 H -0.2616 0.3547 0.9667 0.064 Uiso 1 calc . . R .
C130 C -0.2490(9) 0.5076(8) 0.7737(7) 0.060(2) Uani 1 d . . . U
H130 H -0.2296 0.5669 0.7438 0.072 Uiso 1 calc . . R .
C131 C 0.3953(8) 0.1168(6) 0.7854(6) 0.051(2) Uani 1 d . . . U
H131 H 0.4176 0.0606 0.7678 0.061 Uiso 1 calc . . R .
C133 C -0.1548(8) 0.0162(7) 0.6330(6) 0.0504(19) Uani 1 d . . . U
H133 H -0.0831 -0.0155 0.6480 0.060 Uiso 1 calc . . R .
C137 C -0.2376(9) 0.4655(7) 0.8628(7) 0.058(2) Uani 1 d . . . U
H137 H -0.2089 0.4961 0.8928 0.070 Uiso 1 calc . . R .
C138 C 0.2591(8) -0.3454(6) 0.8286(6) 0.0462(17) Uani 1 d . . . U
C140 C -0.1357(13) -0.2565(10) 0.7560(10) 0.088(3) Uani 1 d . . . U
H140 H -0.2076 -0.2589 0.7507 0.106 Uiso 1 calc . . R .
C142 C 0.4422(8) 0.1249(7) 0.8474(7) 0.056(2) Uani 1 d . . . U
H142 H 0.4962 0.0727 0.8752 0.067 Uiso 1 calc . . R .
C146 C 0.4155(7) 0.2061(6) 0.8728(6) 0.0477(19) Uani 1 d . . . U
H146 H 0.4526 0.2112 0.9156 0.057 Uiso 1 calc . . R .
C148 C -0.2580(7) -0.0476(6) 0.9523(6) 0.0433(18) Uani 1 d . . . U
H148 H -0.3015 -0.0928 0.9629 0.052 Uiso 1 calc . . R .
C149 C -0.0023(9) -0.2461(8) 0.8400(8) 0.063(2) Uani 1 d . . . U
H149 H 0.0156 -0.2412 0.8916 0.076 Uiso 1 calc . . R .
C151 C -0.1090(12) -0.2513(10) 0.8341(10) 0.084(3) Uani 1 d . . . U
H151 H -0.1628 -0.2513 0.8821 0.100 Uiso 1 calc . . R .
C153 C -0.2892(8) 0.4606(6) 0.7302(6) 0.0473(19) Uani 1 d . . . U
H153 H -0.2978 0.4875 0.6703 0.057 Uiso 1 calc . . R .
C164 C 0.2787(10) -0.5043(8) 0.9280(7) 0.059(2) Uani 1 d . . . U
H164 H 0.2462 -0.5537 0.9670 0.071 Uiso 1 calc . . R .
C170 C 0.3720(9) -0.3628(7) 0.8129(7) 0.061(2) Uani 1 d . . . U
H170 H 0.4048 -0.3134 0.7744 0.073 Uiso 1 calc . . R .
P2 P 0.4107(2) 0.2414(2) 0.41009(17) 0.0526(6) Uani 1 d . . . U
F67 F 0.3168(5) 0.1915(5) 0.4088(5) 0.0749(18) Uani 1 d . . . U
F74 F 0.3168(7) 0.3347(4) 0.4134(4) 0.084(2) Uani 1 d . . . U
F81 F 0.5001(8) 0.2918(8) 0.4137(6) 0.130(3) Uani 1 d . . . U
F104 F 0.3935(6) 0.2076(6) 0.5129(4) 0.084(2) Uani 1 d . . . U
F152 F 0.4219(7) 0.2786(6) 0.3083(4) 0.090(2) Uani 1 d . . . U
F172 F 0.4964(7) 0.1484(6) 0.4075(6) 0.112(3) Uani 1 d . . . U
Cl1 Cl 0.3939(4) 0.2914(3) 0.0988(3) 0.1242(17) Uani 1 d . . . U
Cl3 Cl 0.3992(3) 0.1037(2) 0.2194(2) 0.0799(9) Uani 1 d . . . U
C3 C 0.4799(10) 0.1841(8) 0.1520(8) 0.065(3) Uani 1 d . . . U
H3 H 0.5200 0.1994 0.1906 0.078 Uiso 1 calc . . R .
Cl4 Cl 0.5754(3) 0.1381(2) 0.0816(2) 0.0747(8) Uani 1 d . . . U
C0AA C -0.2041(9) -0.0170(8) 0.5843(7) 0.060(2) Uani 1 d . . . U
H0AA H -0.1660 -0.0702 0.5649 0.072 Uiso 1 calc . . R .

loop_
_atom_site_aniso_label
_atom_site_aniso_U_11
_atom_site_aniso_U_22
_atom_site_aniso_U_33
_atom_site_aniso_U_23
_atom_site_aniso_U_13
_atom_site_aniso_U_12
Ir1 0.02365(15) 0.03090(16) 0.02760(14) -0.00872(11) -0.00484(10) -0.00185(10)
N13 0.023(3) 0.029(3) 0.031(3) -0.006(2) -0.003(2) -0.002(2)
N14 0.033(3) 0.039(3) 0.046(3) -0.020(3) -0.010(3) -0.006(3)
N15 0.037(3) 0.035(3) 0.031(3) -0.010(2) -0.005(2) -0.008(2)
N18 0.026(3) 0.033(3) 0.033(3) -0.005(2) -0.006(2) 0.000(2)
N30 0.030(3) 0.032(3) 0.035(3) -0.011(2) 0.001(2) -0.001(2)
C1AA 0.083(5) 0.057(4) 0.062(4) -0.020(4) -0.006(4) 0.002(4)
C10 0.021(3) 0.031(3) 0.027(3) -0.011(2) 0.002(2) 0.003(2)
C16 0.084(5) 0.093(5) 0.094(5) -0.053(5) -0.029(5) -0.006(5)
C17 0.075(5) 0.083(5) 0.082(5) -0.038(4) -0.023(4) 0.002(5)
C23 0.030(3) 0.040(3) 0.031(3) -0.013(3) -0.002(2) -0.005(3)
C24 0.031(3) 0.043(3) 0.032(3) -0.019(3) -0.006(3) -0.006(3)
C25 0.037(3) 0.036(3) 0.036(3) -0.016(3) -0.007(3) -0.003(3)
C32 0.035(3) 0.032(3) 0.032(3) -0.005(3) -0.002(3) -0.004(3)
C33 0.034(3) 0.031(3) 0.028(3) -0.009(2) -0.002(2) -0.008(3)
C36 0.030(3) 0.031(3) 0.034(3) -0.005(2) 0.001(2) -0.009(3)
C37 0.028(3) 0.029(3) 0.029(3) -0.008(2) 0.000(2) -0.001(2)
C38 0.024(3) 0.032(3) 0.021(3) -0.008(2) 0.001(2) 0.000(2)
C39 0.026(3) 0.041(3) 0.042(3) -0.001(3) -0.005(3) -0.002(3)
C42 0.033(3) 0.041(3) 0.030(3) -0.015(3) -0.002(2) -0.007(3)
C43 0.031(3) 0.034(3) 0.033(3) -0.014(2) 0.001(2) -0.008(3)
C44 0.039(3) 0.035(3) 0.030(3) -0.011(3) -0.003(3) -0.006(3)
C46 0.045(4) 0.031(3) 0.035(3) -0.011(3) -0.002(3) -0.012(3)
C50 0.061(4) 0.053(4) 0.068(4) -0.035(3) -0.018(4) -0.002(3)
C51 0.024(3) 0.033(3) 0.030(3) -0.014(2) -0.002(2) -0.002(2)
C53 0.040(4) 0.039(3) 0.038(3) -0.005(3) 0.002(3) -0.013(3)
C55 0.042(4) 0.040(3) 0.040(3) -0.015(3) -0.008(3) 0.002(3)
C56 0.031(3) 0.038(3) 0.028(3) -0.009(3) -0.002(3) -0.001(3)
C61 0.026(3) 0.036(3) 0.036(3) -0.021(3) 0.003(2) -0.001(3)
C65 0.029(3) 0.035(3) 0.040(3) -0.016(3) -0.001(3) -0.005(3)
C70 0.032(3) 0.044(3) 0.032(3) -0.020(3) -0.001(3) -0.003(3)
C72 0.037(4) 0.050(4) 0.040(3) -0.011(3) -0.001(3) -0.005(3)
C73 0.062(4) 0.051(4) 0.046(4) -0.017(3) -0.009(3) -0.009(4)
C76 0.032(3) 0.033(3) 0.034(3) -0.017(3) -0.007(3) -0.001(3)
C80 0.043(4) 0.030(3) 0.041(3) -0.010(3) 0.001(3) -0.012(3)
C83 0.046(4) 0.046(4) 0.042(4) -0.007(3) 0.002(3) -0.009(3)
C85 0.053(4) 0.063(4) 0.067(4) -0.023(4) -0.025(4) -0.007(4)
C88 0.036(3) 0.039(3) 0.029(3) -0.007(3) 0.000(3) -0.007(3)
C89 0.046(4) 0.044(4) 0.041(3) -0.014(3) 0.000(3) 0.006(3)
C90 0.036(3) 0.042(4) 0.044(3) -0.018(3) -0.004(3) 0.002(3)
C92 0.039(4) 0.040(3) 0.039(3) -0.004(3) -0.002(3) -0.007(3)
C94 0.037(3) 0.035(3) 0.043(3) -0.007(3) 0.001(3) -0.006(3)
C96 0.039(3) 0.035(3) 0.038(3) -0.012(3) 0.002(3) 0.001(3)
C99 0.026(3) 0.038(3) 0.034(3) 0.000(3) -0.008(2) -0.004(3)
C103 0.025(3) 0.042(3) 0.041(3) -0.004(3) 0.004(3) 0.003(3)
C105 0.028(3) 0.044(4) 0.039(3) -0.015(3) -0.002(3) 0.000(3)
C107 0.028(3) 0.042(3) 0.040(3) -0.008(3) -0.011(3) -0.006(3)
C112 0.041(4) 0.037(3) 0.040(3) -0.006(3) -0.005(3) -0.012(3)
C114 0.041(4) 0.037(3) 0.031(3) -0.005(3) -0.009(3) -0.003(3)
C117 0.073(5) 0.051(4) 0.075(5) -0.023(4) 0.005(4) -0.002(4)
C118 0.044(4) 0.039(4) 0.036(3) 0.002(3) -0.002(3) -0.004(3)
C119 0.052(4) 0.047(4) 0.049(4) -0.021(3) -0.009(3) 0.001(3)
C120 0.031(3) 0.042(3) 0.045(3) -0.014(3) -0.008(3) -0.006(3)
C125 0.046(4) 0.058(4) 0.048(4) -0.014(3) -0.017(3) -0.013(3)
C128 0.053(4) 0.051(4) 0.048(4) -0.022(3) -0.012(3) 0.015(3)
C130 0.065(5) 0.055(4) 0.059(4) -0.026(4) -0.005(4) -0.001(4)
C131 0.049(4) 0.036(3) 0.054(4) -0.005(3) 0.005(3) -0.003(3)
C133 0.051(4) 0.047(4) 0.062(4) -0.031(3) -0.013(3) -0.003(3)
C137 0.062(4) 0.054(4) 0.060(4) -0.029(4) -0.011(4) 0.005(4)
C138 0.056(4) 0.038(3) 0.051(4) -0.021(3) -0.010(3) -0.006(3)
C140 0.090(6) 0.091(5) 0.101(6) -0.049(5) -0.022(5) -0.016(5)
C142 0.049(4) 0.046(4) 0.055(4) 0.002(3) -0.002(4) -0.007(3)
C146 0.042(4) 0.049(4) 0.047(4) 0.001(3) -0.011(3) -0.016(3)
C148 0.036(4) 0.040(4) 0.049(4) -0.007(3) -0.002(3) -0.010(3)
C149 0.064(5) 0.059(4) 0.079(5) -0.032(4) -0.015(4) -0.016(4)
C151 0.075(5) 0.085(5) 0.093(5) -0.033(5) -0.021(5) -0.005(5)
C153 0.046(4) 0.039(4) 0.053(4) -0.014(3) -0.005(3) -0.002(3)
C164 0.073(5) 0.055(4) 0.050(4) -0.020(3) -0.015(4) -0.004(4)
C170 0.066(5) 0.047(4) 0.068(4) -0.022(4) -0.007(4) -0.004(4)
P2 0.0561(15) 0.0631(15) 0.0477(13) -0.0223(11) -0.0011(11) -0.0235(12)
F67 0.065(4) 0.081(4) 0.098(5) -0.049(4) -0.002(3) -0.025(3)
F74 0.123(6) 0.052(3) 0.060(4) -0.013(3) 0.003(4) -0.001(4)
F81 0.131(7) 0.192(8) 0.123(6) -0.067(6) 0.020(5) -0.126(6)
F104 0.066(4) 0.118(6) 0.052(3) -0.008(4) -0.015(3) -0.009(4)
F152 0.112(6) 0.109(5) 0.048(3) -0.025(4) 0.012(4) -0.031(5)
F172 0.073(5) 0.114(6) 0.130(7) -0.052(5) -0.004(5) 0.029(5)
Cl1 0.157(4) 0.065(2) 0.095(3) 0.0068(19) -0.004(3) 0.023(2)
Cl3 0.078(2) 0.0536(15) 0.107(2) -0.0274(16) 0.0042(18) -0.0163(14)
C3 0.070(5) 0.053(5) 0.075(5) -0.017(4) -0.013(5) -0.018(4)
Cl4 0.081(2) 0.0772(19) 0.0657(16) -0.0238(14) -0.0083(15) -0.0122(16)
C0AA 0.059(4) 0.063(4) 0.070(4) -0.034(4) -0.024(4) -0.002(4)

loop_
_atom_type_symbol
_atom_type_description
_atom_type_scat_dispersion_real
_atom_type_scat_dispersion_imag
_atom_type_scat_source
C C 0.0033 0.0016 'International Tables Vol C Tables 4.2.6.8 and 6.1.1.4'
H H 0.0000 0.0000 'International Tables Vol C Tables 4.2.6.8 and 6.1.1.4'
Cl Cl 0.1484 0.1585 'International Tables Vol C Tables 4.2.6.8 and 6.1.1.4'
F F 0.0171 0.0103 'International Tables Vol C Tables 4.2.6.8 and 6.1.1.4'
Ir Ir -1.4442 7.9887 'International Tables Vol C Tables 4.2.6.8 and 6.1.1.4'
N N 0.0061 0.0033 'International Tables Vol C Tables 4.2.6.8 and 6.1.1.4'
P P 0.1023 0.0942 'International Tables Vol C Tables 4.2.6.8 and 6.1.1.4'

loop_
_geom_angle_atom_site_label_1
_geom_angle_atom_site_label_2
_geom_angle_atom_site_label_3
_geom_angle
_geom_angle_site_symmetry_1
_geom_angle_site_symmetry_3
_geom_angle_publ_flag
N13 Ir1 N14 97.1(3) . . ?
N13 Ir1 N18 93.1(2) . . ?
N15 Ir1 N13 169.1(2) . . ?
N15 Ir1 N14 92.4(3) . . ?
N15 Ir1 N18 94.6(2) . . ?
N18 Ir1 N14 74.9(3) . . ?
C10 Ir1 N13 80.5(3) . . ?
C10 Ir1 N14 177.1(3) . . ?
C10 Ir1 N15 90.1(3) . . ?
C10 Ir1 N18 103.5(3) . . ?
C24 Ir1 N13 93.2(3) . . ?
C24 Ir1 N14 95.2(3) . . ?
C24 Ir1 N15 80.5(3) . . ?
C24 Ir1 N18 168.9(3) . . ?
C24 Ir1 C10 86.6(3) . . ?
C37 N13 Ir1 115.1(5) . . ?
C120 N13 Ir1 124.5(5) . . ?
C120 N13 C37 120.4(6) . . ?
C107 N14 Ir1 116.4(5) . . ?
C107 N14 C133 119.2(7) . . ?
C133 N14 Ir1 124.4(6) . . ?
C42 N15 Ir1 115.3(5) . . ?
C114 N15 Ir1 125.2(6) . . ?
C114 N15 C42 119.0(7) . . ?
N30 N18 Ir1 137.3(5) . . ?
C99 N18 Ir1 115.9(5) . . ?
C99 N18 N30 106.0(6) . . ?
N18 N30 C96 122.1(6) . . ?
C103 N30 N18 110.2(7) . . ?
C103 N30 C96 127.6(7) . . ?
C117 C1AA H1AA 120.5 . . ?
C164 C1AA H1AA 120.5 . . ?
C164 C1AA C117 119.0(11) . . ?
C38 C10 Ir1 113.8(5) . . ?
C51 C10 Ir1 129.6(5) . . ?
C51 C10 C38 116.2(7) . . ?
C17 C16 H16 119.5 . . ?
C17 C16 C140 121.1(13) . . ?
C140 C16 H16 119.5 . . ?
C16 C17 H17 118.9 . . ?
C16 C17 C50 122.1(13) . . ?
C50 C17 H17 118.9 . . ?
C24 C23 C42 115.2(7) . . ?
C105 C23 C24 121.8(7) . . ?
C105 C23 C42 122.9(7) . . ?
C23 C24 Ir1 114.7(6) . . ?
C76 C24 Ir1 129.3(6) . . ?
C76 C24 C23 116.0(7) . . ?
C76 C25 C55 122.1(7) . . ?
C76 C25 C90 119.4(7) . . ?
C90 C25 C55 118.5(7) . . ?
C37 C32 H32 120.1 . . ?
C92 C32 H32 120.1 . . ?
C92 C32 C37 119.7(8) . . ?
C44 C33 C43 119.0(7) . . ?
C44 C33 C46 118.8(7) . . ?
C46 C33 C43 122.2(7) . . ?
C94 C36 C43 119.3(7) . . ?
C112 C36 C43 120.5(7) . . ?
C112 C36 C94 119.9(8) . . ?
N13 C37 C32 118.5(7) . . ?
N13 C37 C38 114.7(6) . . ?
C32 C37 C38 126.7(7) . . ?
C10 C38 C37 115.0(6) . . ?
C56 C38 C10 120.7(7) . . ?
C56 C38 C37 124.1(6) . . ?
C99 C39 H39 127.4 . . ?
C103 C39 H39 127.4 . . ?
C103 C39 C99 105.2(7) . . ?
N15 C42 C23 113.4(7) . . ?
N15 C42 C72 119.9(7) . . ?
C72 C42 C23 126.7(7) . . ?
C33 C43 C36 110.7(6) . . ?
C33 C43 H43 106.0 . . ?
C33 C43 C65 114.8(6) . . ?
C36 C43 H43 106.0 . . ?
C36 C43 C65 112.6(6) . . ?
C65 C43 H43 106.0 . . ?
C33 C44 H44 119.4 . . ?
C88 C44 C33 121.1(7) . . ?
C88 C44 H44 119.4 . . ?
C33 C46 H46 119.7 . . ?
C80 C46 C33 120.6(7) . . ?
C80 C46 H46 119.7 . . ?
C17 C50 C119 121.8(11) . . ?
C17 C50 C149 118.5(11) . . ?
C149 C50 C119 119.6(9) . . ?
C10 C51 H51 118.2 . . ?
C10 C51 C61 123.5(7) . . ?
C61 C51 H51 118.2 . . ?
C80 C53 H53 119.9 . . ?
C88 C53 H53 119.9 . . ?
C88 C53 C80 120.2(7) . . ?
C25 C55 H55A 108.9 . . ?
C25 C55 H55B 108.9 . . ?
C25 C55 C119 113.5(7) . . ?
H55A C55 H55B 107.7 . . ?
C119 C55 H55A 108.9 . . ?
C119 C55 H55B 108.9 . . ?
C38 C56 H56 119.8 . . ?
C38 C56 C70 120.5(7) . . ?
C70 C56 H56 119.8 . . ?
C51 C61 C65 118.8(7) . . ?
C70 C61 C51 119.4(7) . . ?
C70 C61 C65 121.7(7) . . ?
C43 C65 H65A 109.8 . . ?
C43 C65 H65B 109.8 . . ?
C61 C65 C43 109.3(6) . . ?
C61 C65 H65A 109.8 . . ?
C61 C65 H65B 109.8 . . ?
H65A C65 H65B 108.3 . . ?
C56 C70 H70 120.2 . . ?
C61 C70 C56 119.6(7) . . ?
C61 C70 H70 120.2 . . ?
C42 C72 H72 119.9 . . ?
C83 C72 C42 120.1(8) . . ?
C83 C72 H72 119.9 . . ?
C138 C73 H73 119.6 . . ?
C138 C73 C164 120.8(10) . . ?
C164 C73 H73 119.6 . . ?
C24 C76 H76 118.3 . . ?
C25 C76 C24 123.4(7) . . ?
C25 C76 H76 118.3 . . ?
C46 C80 C53 119.7(8) . . ?
C46 C80 H80 120.2 . . ?
C53 C80 H80 120.2 . . ?
C72 C83 H83 120.1 . . ?
C72 C83 C118 119.8(8) . . ?
C118 C83 H83 120.1 . . ?
C125 C85 H85 120.4 . . ?
C125 C85 C0AA 119.2(9) . . ?
C0AA C85 H85 120.4 . . ?
C44 C88 C53 119.6(7) . . ?
C44 C88 H88 120.2 . . ?
C53 C88 H88 120.2 . . ?
C96 C89 H89 121.3 . . ?
C128 C89 H89 121.3 . . ?
C128 C89 C96 117.4(9) . . ?
C25 C90 H90 120.3 . . ?
C105 C90 C25 119.4(7) . . ?
C105 C90 H90 120.3 . . ?
C32 C92 H92 119.9 . . ?
C148 C92 C32 120.3(8) . . ?
C148 C92 H92 119.9 . . ?
C36 C94 H94 120.1 . . ?
C36 C94 C131 119.9(9) . . ?
C131 C94 H94 120.1 . . ?
C89 C96 N30 118.9(8) . . ?
C153 C96 N30 118.9(8) . . ?
C153 C96 C89 122.3(9) . . ?
N18 C99 C39 110.6(7) . . ?
N18 C99 C107 117.8(7) . . ?
C39 C99 C107 131.5(8) . . ?
N30 C103 C39 108.0(7) . . ?
N30 C103 H103 126.0 . . ?
C39 C103 H103 126.0 . . ?
C23 C105 H105 120.0 . . ?
C90 C105 C23 120.0(8) . . ?
C90 C105 H105 120.0 . . ?
N14 C107 C99 114.9(7) . . ?
N14 C107 C125 122.0(8) . . ?
C125 C107 C99 123.2(8) . . ?
C36 C112 H112 120.1 . . ?
C36 C112 C146 119.7(8) . . ?
C146 C112 H112 120.1 . . ?
N15 C114 H114 118.8 . . ?
N15 C114 C118 122.3(8) . . ?
C118 C114 H114 118.8 . . ?
C1AA C117 H117 119.8 . . ?
C170 C117 C1AA 120.4(12) . . ?
C170 C117 H117 119.8 . . ?
C83 C118 C114 118.6(8) . . ?
C83 C118 H118 120.7 . . ?
C114 C118 H118 120.7 . . ?
C50 C119 C55 113.6(7) . . ?
C50 C119 H119 106.5 . . ?
C50 C119 C138 114.6(9) . . ?
C55 C119 H119 106.5 . . ?
C138 C119 C55 108.6(7) . . ?
C138 C119 H119 106.5 . . ?
N13 C120 H120 118.5 . . ?
N13 C120 C148 123.0(8) . . ?
C148 C120 H120 118.5 . . ?
C85 C125 C107 119.2(9) . . ?
C85 C125 H125 120.4 . . ?
C107 C125 H125 120.4 . . ?
C89 C128 H128 119.0 . . ?
C137 C128 C89 121.9(9) . . ?
C137 C128 H128 119.0 . . ?
C137 C130 H130 120.5 . . ?
C153 C130 H130 120.5 . . ?
C153 C130 C137 119.0(10) . . ?
C94 C131 H131 120.3 . . ?
C142 C131 C94 119.5(9) . . ?
C142 C131 H131 120.3 . . ?
N14 C133 H133 119.4 . . ?
N14 C133 C0AA 121.3(9) . . ?
C0AA C133 H133 119.4 . . ?
C128 C137 C130 120.5(10) . . ?
C128 C137 H137 119.7 . . ?
C130 C137 H137 119.7 . . ?
C73 C138 C119 123.7(9) . . ?
C73 C138 C170 118.4(9) . . ?
C170 C138 C119 117.9(9) . . ?
C16 C140 H140 120.7 . . ?
C16 C140 C151 118.6(14) . . ?
C151 C140 H140 120.7 . . ?
C131 C142 H142 118.8 . . ?
C131 C142 C146 122.3(9) . . ?
C146 C142 H142 118.8 . . ?
C112 C146 H146 120.7 . . ?
C142 C146 C112 118.6(9) . . ?
C142 C146 H146 120.7 . . ?
C92 C148 H148 121.0 . . ?
C120 C148 C92 118.1(8) . . ?
C120 C148 H148 121.0 . . ?
C50 C149 H149 120.0 . . ?
C151 C149 C50 120.0(11) . . ?
C151 C149 H149 120.0 . . ?
C140 C151 H151 120.2 . . ?
C149 C151 C140 119.6(14) . . ?
C149 C151 H151 120.2 . . ?
C96 C153 C130 118.9(9) . . ?
C96 C153 H153 120.5 . . ?
C130 C153 H153 120.5 . . ?
C1AA C164 C73 118.6(11) . . ?
C1AA C164 H164 120.7 . . ?
C73 C164 H164 120.7 . . ?
C117 C170 C138 122.6(11) . . ?
C117 C170 H170 118.7 . . ?
C138 C170 H170 118.7 . . ?
F67 P2 F74 87.4(4) . . ?
F67 P2 F104 89.0(4) . . ?
F81 P2 F67 178.0(5) . . ?
F81 P2 F74 91.1(6) . . ?
F81 P2 F104 89.6(5) . . ?
F81 P2 F152 91.3(5) . . ?
F104 P2 F74 87.3(4) . . ?
F152 P2 F67 90.0(4) . . ?
F152 P2 F74 89.9(4) . . ?
F152 P2 F104 177.1(5) . . ?
F172 P2 F67 89.5(5) . . ?
F172 P2 F74 176.9(5) . . ?
F172 P2 F81 91.9(6) . . ?
F172 P2 F104 92.3(5) . . ?
F172 P2 F152 90.5(5) . . ?
Cl1 C3 Cl3 109.4(7) . . ?
Cl1 C3 H3 107.1 . . ?
Cl3 C3 H3 107.1 . . ?
Cl4 C3 Cl1 112.0(7) . . ?
Cl4 C3 Cl3 113.9(6) . . ?
Cl4 C3 H3 107.1 . . ?
C85 C0AA H0AA 120.4 . . ?
C133 C0AA C85 119.3(10) . . ?
C133 C0AA H0AA 120.4 . . ?

loop_
_geom_bond_atom_site_label_1
_geom_bond_atom_site_label_2
_geom_bond_distance
_geom_bond_site_symmetry_2
_geom_bond_publ_flag
Ir1 N13 2.065(6) . ?
Ir1 N14 2.187(6) . ?
Ir1 N15 2.058(6) . ?
Ir1 N18 2.145(6) . ?
Ir1 C10 2.014(7) . ?
Ir1 C24 2.000(8) . ?
N13 C37 1.369(9) . ?
N13 C120 1.349(10) . ?
N14 C107 1.346(10) . ?
N14 C133 1.359(10) . ?
N15 C42 1.371(10) . ?
N15 C114 1.332(10) . ?
N18 N30 1.370(8) . ?
N18 C99 1.353(10) . ?
N30 C96 1.424(11) . ?
N30 C103 1.354(10) . ?
C1AA H1AA 0.9500 . ?
C1AA C117 1.407(16) . ?
C1AA C164 1.379(16) . ?
C10 C38 1.434(9) . ?
C10 C51 1.379(10) . ?
C16 H16 0.9500 . ?
C16 C17 1.365(17) . ?
C16 C140 1.385(19) . ?
C17 H17 0.9500 . ?
C17 C50 1.381(15) . ?
C23 C24 1.417(10) . ?
C23 C42 1.471(11) . ?
C23 C105 1.398(10) . ?
C24 C76 1.400(10) . ?
C25 C55 1.518(11) . ?
C25 C76 1.377(10) . ?
C25 C90 1.412(12) . ?
C32 H32 0.9500 . ?
C32 C37 1.405(10) . ?
C32 C92 1.386(11) . ?
C33 C43 1.516(10) . ?
C33 C44 1.388(10) . ?
C33 C46 1.402(10) . ?
C36 C43 1.526(10) . ?
C36 C94 1.383(11) . ?
C36 C112 1.365(11) . ?
C37 C38 1.456(10) . ?
C38 C56 1.374(10) . ?
C39 H39 0.9500 . ?
C39 C99 1.394(10) . ?
C39 C103 1.390(13) . ?
C42 C72 1.391(11) . ?
C43 H43 1.0000 . ?
C43 C65 1.563(10) . ?
C44 H44 0.9500 . ?
C44 C88 1.385(11) . ?
C46 H46 0.9500 . ?
C46 C80 1.385(11) . ?
C50 C119 1.500(14) . ?
C50 C149 1.410(15) . ?
C51 H51 0.9500 . ?
C51 C61 1.379(10) . ?
C53 H53 0.9500 . ?
C53 C80 1.394(11) . ?
C53 C88 1.390(11) . ?
C55 H55A 0.9900 . ?
C55 H55B 0.9900 . ?
C55 C119 1.571(12) . ?
C56 H56 0.9500 . ?
C56 C70 1.399(11) . ?
C61 C65 1.536(10) . ?
C61 C70 1.378(10) . ?
C65 H65A 0.9900 . ?
C65 H65B 0.9900 . ?
C70 H70 0.9500 . ?
C72 H72 0.9500 . ?
C72 C83 1.361(12) . ?
C73 H73 0.9500 . ?
C73 C138 1.354(13) . ?
C73 C164 1.422(14) . ?
C76 H76 0.9500 . ?
C80 H80 0.9500 . ?
C83 H83 0.9500 . ?
C83 C118 1.370(12) . ?
C85 H85 0.9500 . ?
C85 C125 1.375(14) . ?
C85 C0AA 1.399(14) . ?
C88 H88 0.9500 . ?
C89 H89 0.9500 . ?
C89 C96 1.416(11) . ?
C89 C128 1.377(14) . ?
C90 H90 0.9500 . ?
C90 C105 1.390(11) . ?
C92 H92 0.9500 . ?
C92 C148 1.385(12) . ?
C94 H94 0.9500 . ?
C94 C131 1.406(12) . ?
C96 C153 1.391(12) . ?
C99 C107 1.438(11) . ?
C103 H103 0.9500 . ?
C105 H105 0.9500 . ?
C107 C125 1.390(11) . ?
C112 H112 0.9500 . ?
C112 C146 1.414(12) . ?
C114 H114 0.9500 . ?
C114 C118 1.390(11) . ?
C117 H117 0.9500 . ?
C117 C170 1.313(14) . ?
C118 H118 0.9500 . ?
C119 H119 1.0000 . ?
C119 C138 1.544(12) . ?
C120 H120 0.9500 . ?
C120 C148 1.358(12) . ?
C125 H125 0.9500 . ?
C128 H128 0.9500 . ?
C128 C137 1.375(15) . ?
C130 H130 0.9500 . ?
C130 C137 1.415(14) . ?
C130 C153 1.399(14) . ?
C131 H131 0.9500 . ?
C131 C142 1.327(14) . ?
C133 H133 0.9500 . ?
C133 C0AA 1.384(12) . ?
C137 H137 0.9500 . ?
C138 C170 1.389(14) . ?
C140 H140 0.9500 . ?
C140 C151 1.421(18) . ?
C142 H142 0.9500 . ?
C142 C146 1.374(14) . ?
C146 H146 0.9500 . ?
C148 H148 0.9500 . ?
C149 H149 0.9500 . ?
C149 C151 1.408(17) . ?
C151 H151 0.9500 . ?
C153 H153 0.9500 . ?
C164 H164 0.9500 . ?
C170 H170 0.9500 . ?
P2 F67 1.587(7) . ?
P2 F74 1.610(7) . ?
P2 F81 1.553(7) . ?
P2 F104 1.593(7) . ?
P2 F152 1.577(7) . ?
P2 F172 1.553(8) . ?
Cl1 C3 1.762(11) . ?
Cl3 C3 1.777(12) . ?
C3 H3 1.0000 . ?
C3 Cl4 1.703(12) . ?
C0AA H0AA 0.9500 . ?

loop_
_geom_torsion_atom_site_label_1
_geom_torsion_atom_site_label_2
_geom_torsion_atom_site_label_3
_geom_torsion_atom_site_label_4
_geom_torsion
_geom_torsion_site_symmetry_1
_geom_torsion_site_symmetry_2
_geom_torsion_site_symmetry_3
_geom_torsion_site_symmetry_4
_geom_torsion_publ_flag
Ir1 N13 C37 C32 -176.0(5) . . . . ?
Ir1 N13 C37 C38 2.7(8) . . . . ?
Ir1 N13 C120 C148 177.1(6) . . . . ?
Ir1 N14 C107 C99 -1.3(9) . . . . ?
Ir1 N14 C107 C125 177.5(7) . . . . ?
Ir1 N14 C133 C0AA -176.0(8) . . . . ?
Ir1 N15 C42 C23 10.4(8) . . . . ?
Ir1 N15 C42 C72 -168.1(6) . . . . ?
Ir1 N15 C114 C118 168.1(7) . . . . ?
Ir1 N18 N30 C96 -8.1(11) . . . . ?
Ir1 N18 N30 C103 168.6(6) . . . . ?
Ir1 N18 C99 C39 -172.1(5) . . . . ?
Ir1 N18 C99 C107 4.7(9) . . . . ?
Ir1 C10 C38 C37 -9.4(7) . . . . ?
Ir1 C10 C38 C56 174.8(5) . . . . ?
Ir1 C10 C51 C61 -171.0(5) . . . . ?
Ir1 C24 C76 C25 178.7(6) . . . . ?
N13 Ir1 N14 C107 94.1(6) . . . . ?
N13 Ir1 N14 C133 -88.9(7) . . . . ?
N13 Ir1 N15 C42 46.7(15) . . . . ?
N13 Ir1 N15 C114 -125.3(12) . . . . ?
N13 Ir1 N18 N30 91.3(7) . . . . ?
N13 Ir1 N18 C99 -100.5(5) . . . . ?
N13 Ir1 C10 C38 8.3(5) . . . . ?
N13 Ir1 C10 C51 -179.4(7) . . . . ?
N13 Ir1 C24 C23 -166.0(5) . . . . ?
N13 Ir1 C24 C76 12.5(7) . . . . ?
N13 C37 C38 C10 4.3(9) . . . . ?
N13 C37 C38 C56 179.9(7) . . . . ?
N13 C120 C148 C92 -1.7(13) . . . . ?
N14 Ir1 N13 C37 175.5(5) . . . . ?
N14 Ir1 N13 C120 -2.2(6) . . . . ?
N14 Ir1 N15 C42 -103.6(5) . . . . ?
N14 Ir1 N15 C114 84.4(7) . . . . ?
N14 Ir1 N18 N30 -172.1(7) . . . . ?
N14 Ir1 N18 C99 -3.9(5) . . . . ?
N14 Ir1 C10 C38 43(5) . . . . ?
N14 Ir1 C10 C51 -144(5) . . . . ?
N14 Ir1 C24 C23 96.6(6) . . . . ?
N14 Ir1 C24 C76 -85.0(7) . . . . ?
N14 C107 C125 C85 -1.2(14) . . . . ?
N14 C133 C0AA C85 -1.3(17) . . . . ?
N15 Ir1 N13 C37 25.4(15) . . . . ?
N15 Ir1 N13 C120 -152.3(11) . . . . ?
N15 Ir1 N14 C107 -91.3(6) . . . . ?
N15 Ir1 N14 C133 85.7(8) . . . . ?
N15 Ir1 N18 N30 -80.9(7) . . . . ?
N15 Ir1 N18 C99 87.3(5) . . . . ?
N15 Ir1 C10 C38 -166.0(5) . . . . ?
N15 Ir1 C10 C51 6.3(6) . . . . ?
N15 Ir1 C24 C23 5.0(5) . . . . ?
N15 Ir1 C24 C76 -176.5(7) . . . . ?
N15 C42 C72 C83 -1.7(13) . . . . ?
N15 C114 C118 C83 0.0(14) . . . . ?
N18 Ir1 N13 C37 -109.3(5) . . . . ?
N18 Ir1 N13 C120 73.0(6) . . . . ?
N18 Ir1 N14 C107 2.8(6) . . . . ?
N18 Ir1 N14 C133 179.8(8) . . . . ?
N18 Ir1 N15 C42 -178.6(5) . . . . ?
N18 Ir1 N15 C114 9.3(7) . . . . ?
N18 Ir1 C10 C38 99.2(5) . . . . ?
N18 Ir1 C10 C51 -88.5(6) . . . . ?
N18 Ir1 C24 C23 69.6(16) . . . . ?
N18 Ir1 C24 C76 -111.9(14) . . . . ?
N18 N30 C96 C89 -69.8(10) . . . . ?
N18 N30 C96 C153 110.5(9) . . . . ?
N18 N30 C103 C39 1.0(9) . . . . ?
N18 C99 C107 N14 -2.2(11) . . . . ?
N18 C99 C107 C125 179.0(8) . . . . ?
N30 N18 C99 C39 -0.4(8) . . . . ?
N30 N18 C99 C107 176.4(7) . . . . ?
N30 C96 C153 C130 -179.3(8) . . . . ?
C1AA C117 C170 C138 -4.0(18) . . . . ?
C10 Ir1 N13 C37 -6.1(5) . . . . ?
C10 Ir1 N13 C120 176.2(6) . . . . ?
C10 Ir1 N14 C107 59(5) . . . . ?
C10 Ir1 N14 C133 -124(5) . . . . ?
C10 Ir1 N15 C42 77.8(5) . . . . ?
C10 Ir1 N15 C114 -94.2(7) . . . . ?
C10 Ir1 N18 N30 10.3(7) . . . . ?
C10 Ir1 N18 C99 178.5(5) . . . . ?
C10 Ir1 C24 C23 -85.7(6) . . . . ?
C10 Ir1 C24 C76 92.8(7) . . . . ?
C10 C38 C56 C70 -3.2(11) . . . . ?
C10 C51 C61 C65 174.7(6) . . . . ?
C10 C51 C61 C70 -1.9(11) . . . . ?
C16 C17 C50 C119 178.0(12) . . . . ?
C16 C17 C50 C149 1.5(19) . . . . ?
C16 C140 C151 C149 1(2) . . . . ?
C17 C16 C140 C151 0(2) . . . . ?
C17 C50 C119 C55 135.1(10) . . . . ?
C17 C50 C119 C138 -99.3(12) . . . . ?
C17 C50 C149 C151 0.1(17) . . . . ?
C23 C24 C76 C25 -2.9(11) . . . . ?
C23 C42 C72 C83 -179.9(8) . . . . ?
C24 Ir1 N13 C37 79.9(5) . . . . ?
C24 Ir1 N13 C120 -97.8(6) . . . . ?
C24 Ir1 N14 C107 -172.0(6) . . . . ?
C24 Ir1 N14 C133 5.0(8) . . . . ?
C24 Ir1 N15 C42 -8.7(5) . . . . ?
C24 Ir1 N15 C114 179.3(7) . . . . ?
C24 Ir1 N18 N30 -144.3(13) . . . . ?
C24 Ir1 N18 C99 23.9(17) . . . . ?
C24 Ir1 C10 C38 -85.5(5) . . . . ?
C24 Ir1 C10 C51 86.7(7) . . . . ?
C24 C23 C42 N15 -6.2(10) . . . . ?
C24 C23 C42 C72 172.1(8) . . . . ?
C24 C23 C105 C90 -0.9(12) . . . . ?
C25 C55 C119 C50 -63.8(11) . . . . ?
C25 C55 C119 C138 167.5(8) . . . . ?
C25 C90 C105 C23 0.1(12) . . . . ?
C32 C37 C38 C10 -177.2(7) . . . . ?
C32 C37 C38 C56 -1.5(12) . . . . ?
C32 C92 C148 C120 2.4(13) . . . . ?
C33 C43 C65 C61 165.0(6) . . . . ?
C33 C44 C88 C53 -1.1(12) . . . . ?
C33 C46 C80 C53 1.8(13) . . . . ?
C36 C43 C65 C61 -67.1(8) . . . . ?
C36 C94 C131 C142 0.4(13) . . . . ?
C36 C112 C146 C142 -1.1(13) . . . . ?
C37 N13 C120 C148 -0.4(12) . . . . ?
C37 C32 C92 C148 -1.1(12) . . . . ?
C37 C38 C56 C70 -178.6(7) . . . . ?
C38 C10 C51 C61 1.1(10) . . . . ?
C38 C56 C70 C61 2.4(11) . . . . ?
C39 C99 C107 N14 173.8(8) . . . . ?
C39 C99 C107 C125 -5.1(14) . . . . ?
C42 N15 C114 C118 -3.7(12) . . . . ?
C42 C23 C24 Ir1 -1.0(9) . . . . ?
C42 C23 C24 C76 -179.7(6) . . . . ?
C42 C23 C105 C90 -178.9(7) . . . . ?
C42 C72 C83 C118 -2.0(14) . . . . ?
C43 C33 C44 C88 -176.1(7) . . . . ?
C43 C33 C46 C80 175.7(7) . . . . ?
C43 C36 C94 C131 175.6(7) . . . . ?
C43 C36 C112 C146 -175.2(7) . . . . ?
C44 C33 C43 C36 83.1(9) . . . . ?
C44 C33 C43 C65 -148.0(7) . . . . ?
C44 C33 C46 C80 -2.4(12) . . . . ?
C46 C33 C43 C36 -94.9(9) . . . . ?
C46 C33 C43 C65 33.9(10) . . . . ?
C46 C33 C44 C88 2.0(12) . . . . ?
C50 C119 C138 C73 -22.4(13) . . . . ?
C50 C119 C138 C170 156.1(9) . . . . ?
C50 C149 C151 C140 -1.4(19) . . . . ?
C51 C10 C38 C37 177.2(6) . . . . ?
C51 C10 C38 C56 1.5(10) . . . . ?
C51 C61 C65 C43 -63.5(8) . . . . ?
C51 C61 C70 C56 0.1(11) . . . . ?
C55 C25 C76 C24 -176.2(7) . . . . ?
C55 C25 C90 C105 177.7(7) . . . . ?
C55 C119 C138 C73 105.8(10) . . . . ?
C55 C119 C138 C170 -75.7(11) . . . . ?
C65 C61 C70 C56 -176.4(7) . . . . ?
C70 C61 C65 C43 112.9(8) . . . . ?
C72 C83 C118 C114 2.9(14) . . . . ?
C73 C138 C170 C117 2.4(16) . . . . ?
C76 C25 C55 C119 96.2(9) . . . . ?
C76 C25 C90 C105 -0.7(12) . . . . ?
C80 C53 C88 C44 0.4(12) . . . . ?
C88 C53 C80 C46 -0.8(13) . . . . ?
C89 C96 C153 C130 1.0(13) . . . . ?
C89 C128 C137 C130 2.1(15) . . . . ?
C90 C25 C55 C119 -82.2(10) . . . . ?
C90 C25 C76 C24 2.2(12) . . . . ?
C92 C32 C37 N13 -1.1(11) . . . . ?
C92 C32 C37 C38 -179.6(7) . . . . ?
C94 C36 C43 C33 -103.5(8) . . . . ?
C94 C36 C43 C65 126.5(7) . . . . ?
C94 C36 C112 C146 -0.8(12) . . . . ?
C94 C131 C142 C146 -2.5(15) . . . . ?
C96 N30 C103 C39 177.5(7) . . . . ?
C96 C89 C128 C137 -1.3(14) . . . . ?
C99 N18 N30 C96 -177.1(7) . . . . ?
C99 N18 N30 C103 -0.4(8) . . . . ?
C99 C39 C103 N30 -1.1(9) . . . . ?
C99 C107 C125 C85 177.6(9) . . . . ?
C103 N30 C96 C89 114.1(9) . . . . ?
C103 N30 C96 C153 -65.7(11) . . . . ?
C103 C39 C99 N18 0.9(9) . . . . ?
C103 C39 C99 C107 -175.2(8) . . . . ?
C105 C23 C24 Ir1 -179.2(6) . . . . ?
C105 C23 C24 C76 2.2(11) . . . . ?
C105 C23 C42 N15 171.9(7) . . . . ?
C105 C23 C42 C72 -9.8(13) . . . . ?
C107 N14 C133 C0AA 0.9(14) . . . . ?
C112 C36 C43 C33 70.9(9) . . . . ?
C112 C36 C43 C65 -59.1(9) . . . . ?
C112 C36 C94 C131 1.2(12) . . . . ?
C114 N15 C42 C23 -177.1(7) . . . . ?
C114 N15 C42 C72 4.5(11) . . . . ?
C117 C1AA C164 C73 -3.3(16) . . . . ?
C119 C50 C149 C151 -176.5(10) . . . . ?
C119 C138 C170 C117 -176.3(10) . . . . ?
C120 N13 C37 C32 1.8(10) . . . . ?
C120 N13 C37 C38 -179.5(6) . . . . ?
C125 C85 C0AA C133 0.5(17) . . . . ?
C128 C89 C96 N30 -180.0(7) . . . . ?
C128 C89 C96 C153 -0.2(13) . . . . ?
C131 C142 C146 C112 2.8(14) . . . . ?
C133 N14 C107 C99 -178.5(8) . . . . ?
C133 N14 C107 C125 0.4(13) . . . . ?
C137 C130 C153 C96 -0.2(14) . . . . ?
C138 C73 C164 C1AA 1.8(15) . . . . ?
C140 C16 C17 C50 -2(2) . . . . ?
C149 C50 C119 C55 -48.4(13) . . . . ?
C149 C50 C119 C138 77.2(12) . . . . ?
C153 C130 C137 C128 -1.3(15) . . . . ?
C164 C1AA C117 C170 4.5(18) . . . . ?
C164 C73 C138 C119 177.3(8) . . . . ?
C164 C73 C138 C170 -1.2(14) . . . . ?
C0AA C85 C125 C107 0.7(16) . . . . ?
